data_7217199
loop_
_publ_author_name
'Sathish Kumar, B.'
'Panda, Pradeepta K.'

_publ_section_title
;
 1D water chain stabilized by meso-expanded calix[4]pyrrole
;
_journal_issue 37
_journal_name_full CrystEngComm
_journal_page_first 8669
_journal_paper_doi 10.1039/C4CE01502A
_journal_volume 16
_journal_year 2014
_chemical_formula_moiety 'C26 H32 N4, 2(H2 O)'
_chemical_formula_sum 'C26 H36 N4 O2'
_chemical_formula_weight 436.59
_chemical_melting_point 451(2)
_chemical_name_systematic
; 
 ? 
;
_space_group_IT_number 2
_symmetry_cell_setting triclinic
_symmetry_space_group_name_Hall '-P 1'
_symmetry_space_group_name_H-M 'P -1'
_atom_sites_solution_hydrogens geom
_atom_sites_solution_primary direct
_atom_sites_solution_secondary difmap
_audit_creation_method SHELXL-97
_cell_angle_alpha 107.386(3)
_cell_angle_beta 97.437(3)
_cell_angle_gamma 96.535(2)
_cell_formula_units_Z 2
_cell_length_a 10.054(2)
_cell_length_b 10.073(2)
_cell_length_c 12.755(3)
_cell_measurement_reflns_used 7492
_cell_measurement_temperature 100(2)
_cell_volume 1206.4(4)
_computing_cell_refinement 'Bruker SMART'
_computing_data_collection 'Bruker SMART'
_computing_data_reduction 'Bruker SAINT'
_computing_molecular_graphics 'Bruker SHELXTL'
_computing_publication_material 'Bruker SHELXTL'
_computing_structure_refinement 'SHELXL-97 (Sheldrick, 1997)'
_computing_structure_solution 'SHELXS-97 (Sheldrick, 1990)'
_diffrn_ambient_temperature 100(2)
_diffrn_measured_fraction_theta_full 0.982
_diffrn_measured_fraction_theta_max 0.982
_diffrn_measurement_device_type 'CCD area detector'
_diffrn_measurement_method 'phi and omega scans'
_diffrn_radiation_monochromator graphite
_diffrn_radiation_source 'fine-focus sealed tube'
_diffrn_radiation_type MoK\a
_diffrn_radiation_wavelength 0.71073
_diffrn_reflns_av_R_equivalents 0.0374
_diffrn_reflns_av_sigmaI/netI 0.0418
_diffrn_reflns_limit_h_max 12
_diffrn_reflns_limit_h_min -12
_diffrn_reflns_limit_k_max 12
_diffrn_reflns_limit_k_min -12
_diffrn_reflns_limit_l_max 15
_diffrn_reflns_limit_l_min -15
_diffrn_reflns_number 12064
_diffrn_reflns_theta_full 26.40
_diffrn_reflns_theta_max 26.40
_diffrn_reflns_theta_min 1.70
_exptl_absorpt_coefficient_mu 0.077
_exptl_absorpt_correction_T_max 0.985
_exptl_absorpt_correction_T_min 0.982
_exptl_absorpt_correction_type multi-scan
_exptl_absorpt_process_details 'Bruker AXS SADABS program'
_exptl_crystal_colour colorless
_exptl_crystal_density_diffrn 1.202
_exptl_crystal_density_method 'not measured'
_exptl_crystal_description block
_exptl_crystal_F_000 472
_exptl_crystal_size_max 0.23
_exptl_crystal_size_mid 0.22
_exptl_crystal_size_min 0.20
_refine_diff_density_max 0.343
_refine_diff_density_min -0.381
_refine_diff_density_rms 0.064
_refine_ls_extinction_method none
_refine_ls_goodness_of_fit_ref 1.114
_refine_ls_hydrogen_treatment mixed
_refine_ls_matrix_type full
_refine_ls_number_parameters 323
_refine_ls_number_reflns 4859
_refine_ls_number_restraints 12
_refine_ls_restrained_S_all 1.114
_refine_ls_R_factor_all 0.0580
_refine_ls_R_factor_gt 0.0532
_refine_ls_shift/su_max 0.000
_refine_ls_shift/su_mean 0.000
_refine_ls_structure_factor_coef Fsqd
_refine_ls_weighting_details 'calc w=1/[\s^2^(Fo^2^)+(0.0844P)^2^+0.3542P] where P=(Fo^2^+2Fc^2^)/3'
_refine_ls_weighting_scheme calc
_refine_ls_wR_factor_gt 0.1479
_refine_ls_wR_factor_ref 0.1517
_reflns_number_gt 4297
_reflns_number_total 4859
_reflns_threshold_expression >2sigma(I)
_cod_data_source_file c4ce01502a2.cif
_cod_data_source_block ae2
_cod_depositor_comments
;
The following automatic conversions were performed:

'_symmetry_cell_setting' value 'Triclinic' changed to 'triclinic'
according to
/usr/data/users/saulius/crontab/automatic-downloads/rss-feeds/RSC/lib/dictionaries/cif_core.dic
dictionary named 'cif_core.dic' version 2.4.2 from
2011-04-26.

'_exptl_absorpt_correction_type' value 'MULTI-SCAN'
changed to 'multi-scan' according to
/usr/data/users/saulius/crontab/automatic-downloads/rss-feeds/RSC/lib/dictionaries/cif_core.dic
dictionary named 'cif_core.dic' version 2.4.2 from 2011-04-26.

Automatic conversion script
Id: cif_fix_values 2281 2013-09-26 08:29:07Z andrius 

 Adding full bibliography for 7217199--7217200.cif.
;
_cod_original_cell_volume 1206.4(5)
_cod_original_sg_symbol_Hall -P1
_cod_original_sg_symbol_H-M 'P-1   '
_cod_database_code 7217199

loop_
_symmetry_equiv_pos_as_xyz
'x, y, z'
'-x, -y, -z'

loop_
_atom_site_label
_atom_site_type_symbol
_atom_site_fract_x
_atom_site_fract_y
_atom_site_fract_z
_atom_site_U_iso_or_equiv
_atom_site_adp_type
_atom_site_occupancy
_atom_site_symmetry_multiplicity
_atom_site_calc_flag
_atom_site_refinement_flags
N1 N 0.36794(13) 0.00103(15) 0.78512(10) 0.0184(3) Uani 1 1 d .
N2 N 0.05296(13) 0.14503(14) 0.77365(11) 0.0191(3) Uani 1 1 d .
N4 N 0.57487(12) 0.24965(14) 0.72558(11) 0.0188(3) Uani 1 1 d .
N3 N 0.24375(13) 0.35298(14) 0.66470(11) 0.0196(3) Uani 1 1 d .
C21 C 0.58360(14) 0.24641(18) 0.83355(12) 0.0203(3) Uani 1 1 d .
C10 C 0.08886(15) 0.28702(17) 0.82918(12) 0.0190(3) Uani 1 1 d .
C6 C 0.06788(16) -0.08795(18) 0.80251(14) 0.0239(4) Uani 1 1 d .
H9 H -0.0312 -0.1215 0.7800 0.029 Uiso 1 1 calc R
H10 H 0.1003 -0.1221 0.8649 0.029 Uiso 1 1 calc R
C22 C 0.61076(15) 0.11636(17) 0.86281(12) 0.0208(3) Uani 1 1 d .
C1 C 0.50396(15) -0.00896(17) 0.79579(12) 0.0191(3) Uani 1 1 d .
C18 C 0.55480(15) 0.38043(17) 0.72157(13) 0.0207(3) Uani 1 1 d .
C12 C 0.11129(15) 0.37281(17) 0.66783(12) 0.0195(3) Uani 1 1 d .
C11 C 0.05327(15) 0.39540(17) 0.77457(12) 0.0199(3) Uani 1 1 d .
C3 C 0.37877(16) -0.22223(18) 0.70229(13) 0.0240(3) Uani 1 1 d .
H6 H 0.3548 -0.3201 0.6627 0.029 Uiso 1 1 calc R
C19 C 0.54897(16) 0.46188(19) 0.82760(13) 0.0242(4) Uani 1 1 d .
H25 H 0.5353 0.5574 0.8500 0.029 Uiso 1 1 calc R
C16 C 0.41053(15) 0.31797(18) 0.53067(12) 0.0224(3) Uani 1 1 d .
H21 H 0.4138 0.3305 0.4569 0.027 Uiso 1 1 calc R
H22 H 0.4169 0.2181 0.5225 0.027 Uiso 1 1 calc R
C20 C 0.56715(16) 0.37704(19) 0.89820(13) 0.0245(4) Uani 1 1 d .
H26 H 0.5678 0.4059 0.9763 0.029 Uiso 1 1 calc R
C17 C 0.53553(16) 0.41107(18) 0.61338(13) 0.0232(4) Uani 1 1 d .
H24 H 0.6177 0.3962 0.5790 0.028 Uiso 1 1 calc R
H23 H 0.5254 0.5113 0.6282 0.028 Uiso 1 1 calc R
C15 C 0.27623(16) 0.34663(17) 0.56209(12) 0.0210(3) Uani 1 1 d .
C4 C 0.29054(15) -0.12898(17) 0.72904(12) 0.0196(3) Uani 1 1 d .
C7 C 0.09235(15) 0.06875(18) 0.84255(13) 0.0209(3) Uani 1 1 d .
C5 C 0.13877(15) -0.15268(17) 0.70329(13) 0.0216(3) Uani 1 1 d .
H7 H 0.1059 -0.2555 0.6743 0.026 Uiso 1 1 calc R
H8 H 0.1108 -0.1131 0.6431 0.026 Uiso 1 1 calc R
C14 C 0.16152(16) 0.36114(18) 0.49829(13) 0.0236(4) Uani 1 1 d .
H20 H 0.1529 0.3604 0.4231 0.028 Uiso 1 1 calc R
C13 C 0.05748(16) 0.37753(18) 0.56495(13) 0.0234(4) Uani 1 1 d .
H19 H -0.0329 0.3896 0.5422 0.028 Uiso 1 1 calc R
C9 C 0.15413(16) 0.30183(18) 0.93427(13) 0.0237(4) Uani 1 1 d .
H12 H 0.1914 0.3882 0.9912 0.028 Uiso 1 1 calc R
C8 C 0.15584(16) 0.16476(19) 0.94252(13) 0.0253(4) Uani 1 1 d .
H11 H 0.1943 0.1431 1.0063 0.030 Uiso 1 1 calc R
C2 C 0.51302(16) -0.14656(19) 0.74428(13) 0.0243(4) Uani 1 1 d .
H5 H 0.5947 -0.1851 0.7376 0.029 Uiso 1 1 calc R
C23 C 0.75165(16) 0.0841(2) 0.84005(15) 0.0283(4) Uani 1 1 d .
H31 H 0.7705 0.0025 0.8629 0.042 Uiso 1 1 calc R
H30 H 0.8206 0.1660 0.8825 0.042 Uiso 1 1 calc R
H32 H 0.7539 0.0632 0.7602 0.042 Uiso 1 1 calc R
C24 C 0.60901(17) 0.14430(19) 0.98810(13) 0.0274(4) Uani 1 1 d .
H27 H 0.5197 0.1656 1.0044 0.041 Uiso 1 1 calc R
H28 H 0.6792 0.2246 1.0316 0.041 Uiso 1 1 calc R
H29 H 0.6270 0.0605 1.0081 0.041 Uiso 1 1 calc R
C25 C -0.10164(16) 0.38474(19) 0.74750(14) 0.0262(4) Uani 1 1 d .
H13 H -0.1405 0.2920 0.6937 0.039 Uiso 1 1 calc R
H15 H -0.1234 0.4584 0.7155 0.039 Uiso 1 1 calc R
H14 H -0.1399 0.3970 0.8160 0.039 Uiso 1 1 calc R
C26 C 0.11354(18) 0.54305(18) 0.85458(14) 0.0278(4) Uani 1 1 d .
H16 H 0.0751 0.5593 0.9233 0.042 Uiso 1 1 calc R
H17 H 0.0917 0.6137 0.8192 0.042 Uiso 1 1 calc R
H18 H 0.2125 0.5506 0.8724 0.042 Uiso 1 1 calc R
H3 H 0.304(2) 0.351(2) 0.7215(17) 0.033 Uiso 1 1 d .
H2 H 0.002(2) 0.105(2) 0.7057(18) 0.033 Uiso 1 1 d .
H4 H 0.591(2) 0.180(2) 0.6662(17) 0.033 Uiso 1 1 d .
H1 H 0.337(2) 0.079(2) 0.8154(17) 0.033 Uiso 1 1 d .
O1 O 0.36735(12) 0.93076(13) 0.49894(9) 0.0278(3) Uani 1 1 d D
H33 H 0.3698(19) 0.889(2) 0.5578(14) 0.042 Uiso 1 1 d D
H34A H 0.4611(15) 0.981(4) 0.510(3) 0.042 Uiso 0.50 1 d PD
H34B H 0.2700(11) 0.933(4) 0.478(3) 0.042 Uiso 0.50 1 d PD
O2 O 0.11726(11) 0.02275(13) 0.45482(9) 0.0267(3) Uani 1 1 d D
H35 H 0.1355(19) 0.1241(10) 0.4693(17) 0.040 Uiso 1 1 d D
H36A H 0.0257(17) 0.008(3) 0.475(3) 0.040 Uiso 0.50 1 d PD
H36B H 0.2101(14) -0.001(3) 0.466(3) 0.040 Uiso 0.50 1 d PD

loop_
_atom_site_aniso_label
_atom_site_aniso_U_11
_atom_site_aniso_U_22
_atom_site_aniso_U_33
_atom_site_aniso_U_23
_atom_site_aniso_U_13
_atom_site_aniso_U_12
N1 0.0179(6) 0.0199(7) 0.0174(6) 0.0065(5) 0.0024(5) 0.0022(5)
N2 0.0165(6) 0.0216(7) 0.0194(6) 0.0082(5) 0.0018(5) 0.0011(5)
N4 0.0181(6) 0.0220(7) 0.0177(6) 0.0085(5) 0.0042(5) 0.0023(5)
N3 0.0175(6) 0.0259(8) 0.0177(6) 0.0107(5) 0.0025(5) 0.0031(5)
C21 0.0137(7) 0.0300(9) 0.0180(7) 0.0104(6) 0.0022(5) -0.0009(6)
C10 0.0152(7) 0.0214(8) 0.0216(7) 0.0078(6) 0.0061(6) 0.0021(6)
C6 0.0195(7) 0.0267(9) 0.0290(8) 0.0142(7) 0.0052(6) 0.0019(6)
C22 0.0174(7) 0.0272(9) 0.0189(7) 0.0111(6) 0.0020(6) -0.0005(6)
C1 0.0182(7) 0.0264(9) 0.0157(7) 0.0111(6) 0.0042(5) 0.0030(6)
C18 0.0147(7) 0.0249(9) 0.0243(8) 0.0114(6) 0.0033(6) 0.0010(6)
C12 0.0163(7) 0.0208(8) 0.0221(7) 0.0089(6) 0.0024(6) 0.0004(6)
C11 0.0177(7) 0.0217(8) 0.0216(7) 0.0085(6) 0.0048(6) 0.0023(6)
C3 0.0256(8) 0.0222(9) 0.0219(7) 0.0044(6) 0.0018(6) 0.0046(7)
C19 0.0215(8) 0.0244(9) 0.0260(8) 0.0067(7) 0.0034(6) 0.0047(6)
C16 0.0236(8) 0.0291(9) 0.0196(7) 0.0133(7) 0.0065(6) 0.0059(7)
C20 0.0226(8) 0.0320(10) 0.0178(7) 0.0064(7) 0.0040(6) 0.0037(7)
C17 0.0201(7) 0.0282(9) 0.0278(8) 0.0167(7) 0.0081(6) 0.0044(6)
C15 0.0233(8) 0.0232(9) 0.0196(7) 0.0116(6) 0.0044(6) 0.0026(6)
C4 0.0214(8) 0.0223(8) 0.0155(7) 0.0079(6) 0.0022(6) 0.0013(6)
C7 0.0168(7) 0.0275(9) 0.0229(7) 0.0127(7) 0.0070(6) 0.0047(6)
C5 0.0201(8) 0.0217(8) 0.0225(7) 0.0084(6) 0.0001(6) 0.0014(6)
C14 0.0246(8) 0.0288(9) 0.0193(7) 0.0119(7) 0.0016(6) 0.0033(7)
C13 0.0198(8) 0.0279(9) 0.0243(8) 0.0124(7) 0.0011(6) 0.0034(6)
C9 0.0235(8) 0.0270(9) 0.0197(7) 0.0067(6) 0.0034(6) 0.0026(7)
C8 0.0258(8) 0.0333(10) 0.0204(7) 0.0130(7) 0.0041(6) 0.0069(7)
C2 0.0203(8) 0.0307(9) 0.0231(8) 0.0083(7) 0.0055(6) 0.0077(7)
C23 0.0192(8) 0.0353(10) 0.0369(9) 0.0223(8) 0.0040(7) 0.0028(7)
C24 0.0297(9) 0.0315(10) 0.0180(7) 0.0108(7) -0.0017(6) -0.0086(7)
C25 0.0205(8) 0.0318(10) 0.0313(8) 0.0159(7) 0.0072(6) 0.0063(7)
C26 0.0331(9) 0.0240(9) 0.0264(8) 0.0087(7) 0.0067(7) 0.0012(7)
O1 0.0265(6) 0.0349(7) 0.0252(6) 0.0135(5) 0.0052(5) 0.0062(5)
O2 0.0231(6) 0.0276(7) 0.0285(6) 0.0096(5) 0.0019(5) 0.0018(5)

loop_
_atom_type_symbol
_atom_type_description
_atom_type_scat_dispersion_real
_atom_type_scat_dispersion_imag
_atom_type_scat_source
C C 0.0033 0.0016 'International Tables Vol C Tables 4.2.6.8 and 6.1.1.4'
H H 0.0000 0.0000 'International Tables Vol C Tables 4.2.6.8 and 6.1.1.4'
N N 0.0061 0.0033 'International Tables Vol C Tables 4.2.6.8 and 6.1.1.4'
O O 0.0106 0.0060 'International Tables Vol C Tables 4.2.6.8 and 6.1.1.4'

loop_
_geom_angle_atom_site_label_1
_geom_angle_atom_site_label_2
_geom_angle_atom_site_label_3
_geom_angle
C1 N1 C4 110.49(14)
C10 N2 C7 110.27(13)
C18 N4 C21 110.16(14)
C12 N3 C15 110.65(12)
C20 C21 N4 106.97(14)
C20 C21 C22 131.59(13)
N4 C21 C22 121.42(14)
C9 C10 N2 107.28(14)
C9 C10 C11 131.24(15)
N2 C10 C11 121.47(13)
C7 C6 C5 113.65(12)
C21 C22 C1 110.76(12)
C21 C22 C23 109.96(12)
C1 C22 C23 109.53(14)
C21 C22 C24 108.82(14)
C1 C22 C24 109.45(12)
C23 C22 C24 108.27(13)
C2 C1 N1 106.82(14)
C2 C1 C22 131.77(14)
N1 C1 C22 121.23(14)
C19 C18 N4 107.57(13)
C19 C18 C17 131.06(16)
N4 C18 C17 121.26(14)
C13 C12 N3 107.05(13)
C13 C12 C11 131.55(14)
N3 C12 C11 121.21(13)
C10 C11 C12 110.33(13)
C10 C11 C26 109.15(13)
C12 C11 C26 108.93(12)
C10 C11 C25 110.26(12)
C12 C11 C25 109.14(12)
C26 C11 C25 109.00(14)
C4 C3 C2 107.76(15)
C18 C19 C20 107.39(15)
C15 C16 C17 115.38(14)
C21 C20 C19 107.89(14)
C18 C17 C16 112.83(12)
C14 C15 N3 106.84(14)
C14 C15 C16 129.59(14)
N3 C15 C16 123.42(13)
C3 C4 N1 106.90(14)
C3 C4 C5 129.69(15)
N1 C4 C5 123.39(14)
C8 C7 N2 106.70(15)
C8 C7 C6 131.89(14)
N2 C7 C6 121.38(14)
C4 C5 C6 115.25(13)
C15 C14 C13 107.80(13)
C12 C13 C14 107.65(14)
C10 C9 C8 107.53(14)
C7 C8 C9 108.21(14)
C1 C2 C3 108.02(14)

loop_
_geom_bond_atom_site_label_1
_geom_bond_atom_site_label_2
_geom_bond_distance
N1 C1 1.375(2)
N1 C4 1.377(2)
N2 C10 1.374(2)
N2 C7 1.3792(19)
N4 C18 1.370(2)
N4 C21 1.3790(19)
N3 C12 1.373(2)
N3 C15 1.3744(19)
C21 C20 1.369(2)
C21 C22 1.509(2)
C10 C9 1.371(2)
C10 C11 1.511(2)
C6 C7 1.487(2)
C6 C5 1.543(2)
C22 C1 1.512(2)
C22 C23 1.533(2)
C22 C24 1.541(2)
C1 C2 1.364(2)
C18 C19 1.369(2)
C18 C17 1.495(2)
C12 C13 1.370(2)
C12 C11 1.515(2)
C11 C26 1.532(2)
C11 C25 1.535(2)
C3 C4 1.365(2)
C3 C2 1.423(2)
C19 C20 1.424(2)
C16 C15 1.492(2)
C16 C17 1.539(2)
C15 C14 1.371(2)
C4 C5 1.495(2)
C7 C8 1.371(2)
C14 C13 1.425(2)
C9 C8 1.418(2)
